data_4314449
loop_
_publ_author_name
'Alexander E. J. Broomsgrove'
'David A. Addy'
'Angela Di Paolo'
'Ian R. Morgan'
'Christopher Bresner'
'Victoria Chislett'
'Ian A. Fallis'
'Amber L. Thompson'
'Dragoslav Vidovic'
'Simon Aldridge'

_publ_contact_author 'Simon Aldridge'
_publ_section_title
;
 Evaluation of Electronics, Electrostatics and Hydrogen Bond Cooperativity
 in the Binding of Cyanide and Fluoride by Lewis Acidic Ferrocenylboranes
;
_journal_name_full 'Inorganic Chemistry'
_journal_page_first 157
_journal_page_last 173
_journal_paper_doi 10.1021/ic901673u
_journal_volume 49
_journal_year 2010
_chemical_formula_moiety 'C22 H29 B Fe N O, B F4'
_chemical_formula_sum 'C22 H29 B2 F4 Fe N O'
_chemical_formula_weight 476.94
_chemical_melting_point ?
_space_group_IT_number 14
_symmetry_cell_setting monoclinic
_symmetry_space_group_name_Hall '-P 2ybc'
_symmetry_space_group_name_H-M 'P 1 21/c 1'
_atom_sites_solution_hydrogens geom
_atom_sites_solution_primary direct
_audit_creation_date 08-02-24
_audit_creation_method CRYSTALS_ver_12.85
_cell_angle_alpha 90
_cell_angle_beta 112.0243(4)
_cell_angle_gamma 90
_cell_formula_units_Z 4
_cell_length_a 10.5395(1)
_cell_length_b 8.1667(1)
_cell_length_c 28.2528(3)
_cell_measurement_reflns_used 10040
_cell_measurement_temperature 150
_cell_measurement_theta_max 27
_cell_measurement_theta_min 5
_cell_volume 2254.34(4)
_computing_cell_refinement 'DENZO/SCALEPACK (Otwinowski & Minor, 1997)'
_computing_data_collection 'COLLECT (Nonius, 1997-2001).'
_computing_data_reduction 'DENZO/SCALEPACK (Otwinowski & Minor, 1997)'
_computing_molecular_graphics 'CAMERON (Watkin et al., 1996)'
_computing_publication_material 'CRYSTALS (Betteridge et al., 2003)'
_computing_structure_refinement 'CRYSTALS (Betteridge et al., 2003)'
_computing_structure_solution 'SIR92 (Altomare et al., 1994)'
_diffrn_ambient_temperature 150
_diffrn_measured_fraction_theta_full 0.992
_diffrn_measured_fraction_theta_max 0.992
_diffrn_measurement_device 'Nonius KappaCCD'
_diffrn_measurement_device_type Area
_diffrn_measurement_method \w
_diffrn_radiation_monochromator graphite
_diffrn_radiation_type 'Mo K\a'
_diffrn_radiation_wavelength 0.71073
_diffrn_reflns_av_R_equivalents 0.048
_diffrn_reflns_limit_h_max 13
_diffrn_reflns_limit_h_min -13
_diffrn_reflns_limit_k_max 10
_diffrn_reflns_limit_k_min -10
_diffrn_reflns_limit_l_max 31
_diffrn_reflns_limit_l_min -36
_diffrn_reflns_number 49654
_diffrn_reflns_theta_full 27.484
_diffrn_reflns_theta_max 27.484
_diffrn_reflns_theta_min 5.159
_diffrn_standards_number 0
_exptl_absorpt_coefficient_mu 0.715
_exptl_absorpt_correction_T_max 0.92
_exptl_absorpt_correction_T_min 0.87
_exptl_absorpt_correction_type multi-scan
_exptl_absorpt_process_details 'DENZO/SCALEPACK (Otwinowski & Minor, 1997)'
_exptl_crystal_colour orange
_exptl_crystal_density_diffrn 1.405
_exptl_crystal_density_meas ?
_exptl_crystal_density_method 'not measured'
_exptl_crystal_description block
_exptl_crystal_F_000 992
_exptl_crystal_size_max 0.20
_exptl_crystal_size_mid 0.17
_exptl_crystal_size_min 0.12
_refine_diff_density_max 0.50
_refine_diff_density_min -0.58
_refine_ls_extinction_method None
_refine_ls_goodness_of_fit_ref 0.9482
_refine_ls_hydrogen_treatment constr
_refine_ls_matrix_type full
_refine_ls_number_parameters 280
_refine_ls_number_reflns 5152
_refine_ls_number_restraints 0
_refine_ls_R_factor_all 0.0586
_refine_ls_R_factor_gt 0.0360
_refine_ls_shift/su_max 0.000713
_refine_ls_structure_factor_coef Fsqd
_refine_ls_weighting_details
;
 Method= Modified Sheldrick 
 w=1/[\s^2^(F^2^) + ( 0.04P)^2^ + 1.02P] 
 ,where P=(max(Fo^2^,0) + 2Fc^2^)/3 
;
_refine_ls_weighting_scheme calc
_refine_ls_wR_factor_all 0.0832
_refine_ls_wR_factor_gt 0.0770
_refine_ls_wR_factor_ref 0.0832
_reflns_limit_h_max 12
_reflns_limit_h_min -13
_reflns_limit_k_max 10
_reflns_limit_k_min 0
_reflns_limit_l_max 36
_reflns_limit_l_min 0
_reflns_number_gt 3807
_reflns_number_total 5152
_reflns_threshold_expression I>2.0\s(I)
_oxford_diffrn_Wilson_B_factor 2.37
_oxford_diffrn_Wilson_scale 13.18
_oxford_refine_ls_r_factor_ref 0.0586
_oxford_refine_ls_scale 0.2843(2)
_oxford_reflns_number_all 5152
_oxford_reflns_threshold_expression_ref I>-3.0\s(I)
_oxford_structure_analysis_title 5725
_cod_data_source_file ic901673u_si_002_06.cif
_cod_data_source_block 13
_cod_depositor_comments
;
The following automatic conversions were performed:
'_symmetry_cell_setting' value 'Monoclinic' changed to 'monoclinic'
according to '/home/adriana/struct/CIF-dictionaries/cif_core.dic'
dictionary named 'cif_core.dic' version 2.4.1 from 2010-06-29.

Automatic conversion script
Id: cif_fix_enum 1555 2011-01-17 13:19:09Z saulius 

The following automatic conversions were performed:

'_chemical_melting_point' value 'not measured' was changed to '?' -
the value is undefined or not given.

Automatic conversion script
Id: cif_fix_values 1569 2011-02-09 13:29:24Z adriana 

The following automatic conversions were performed:

'_exptl_crystal_density_meas' value 'not measured' was changed to '?'
- the value is perceived as not measured.

Automatic conversion script
Id: cif_fix_values 3008 2015-01-20 13:52:24Z robertas 
;
_cod_original_sg_symbol_H-M 'P 1 21/c 1 '
_cod_original_formula_sum 'C22 H29 B2 F4 Fe1 N1 O1'
_cod_database_code 4314449

loop_
_symmetry_equiv_pos_as_xyz
x,y,z
-x,-y,-z
-x,y+1/2,-z+1/2
x,-y+1/2,z+1/2

loop_
_atom_site_label
_atom_site_type_symbol
_atom_site_fract_x
_atom_site_fract_y
_atom_site_fract_z
_atom_site_U_iso_or_equiv
_atom_site_occupancy
_atom_site_adp_type
_atom_site_refinement_flags_posn
_atom_site_refinement_flags_adp
_atom_site_refinement_flags_occupancy
_atom_site_disorder_assembly
_atom_site_disorder_group
_oxford_atom_site_special_shape
_atom_site_attached_hydrogens
Fe1 Fe 1.20188(3) 0.69772(3) 0.584179(9) 0.0287 1.0000 Uani . . . . . . .
C2 C 1.16127(16) 0.5826(2) 0.64166(6) 0.0233 1.0000 Uani . . . . . . .
C3 C 1.28124(16) 0.6869(2) 0.66144(6) 0.0240 1.0000 Uani . . . . . . .
C4 C 1.38022(18) 0.6306(2) 0.64201(7) 0.0317 1.0000 Uani . . . . . . .
C5 C 1.32359(19) 0.4950(2) 0.60976(7) 0.0345 1.0000 Uani . . . . . . .
C6 C 1.19078(18) 0.4656(2) 0.60942(7) 0.0295 1.0000 Uani . . . . . . .
C7 C 1.29384(18) 0.8353(2) 0.69372(6) 0.0258 1.0000 Uani . . . . . . .
N8 N 1.30678(14) 0.79287(17) 0.74737(5) 0.0239 1.0000 Uani . . . . . . .
C9 C 1.44550(17) 0.7317(2) 0.77870(7) 0.0319 1.0000 Uani . . . . . . .
C10 C 1.2686(2) 0.9345(2) 0.77238(7) 0.0351 1.0000 Uani . . . . . . .
B11 B 1.0250(2) 0.6028(2) 0.65010(7) 0.0240 1.0000 Uani . . . . . . .
O12 O 1.02544(11) 0.72193(15) 0.68400(4) 0.0286 1.0000 Uani . . . . . . .
C13 C 0.89388(16) 0.4927(2) 0.62336(6) 0.0233 1.0000 Uani . . . . . . .
C14 C 0.89667(17) 0.3233(2) 0.63367(6) 0.0250 1.0000 Uani . . . . . . .
C15 C 0.77884(18) 0.2294(2) 0.61101(6) 0.0278 1.0000 Uani . . . . . . .
C16 C 0.65634(18) 0.2981(2) 0.57870(6) 0.0283 1.0000 Uani . . . . . . .
C17 C 0.65371(18) 0.4640(2) 0.56913(6) 0.0291 1.0000 Uani . . . . . . .
C18 C 0.76989(17) 0.5623(2) 0.59051(6) 0.0252 1.0000 Uani . . . . . . .
C19 C 0.75791(19) 0.7421(2) 0.57696(7) 0.0336 1.0000 Uani . . . . . . .
C20 C 0.53126(19) 0.1918(2) 0.55522(8) 0.0380 1.0000 Uani . . . . . . .
C21 C 1.02220(19) 0.2399(2) 0.67058(8) 0.0378 1.0000 Uani . . . . . . .
C22 C 1.0668(2) 0.8853(3) 0.55388(7) 0.0438 1.0000 Uani . . . . . . .
C23 C 1.0350(2) 0.7518(3) 0.51959(7) 0.0431 1.0000 Uani . . . . . . .
C24 C 1.1495(2) 0.7209(3) 0.50678(7) 0.0481 1.0000 Uani . . . . . . .
C25 C 1.2525(3) 0.8349(3) 0.53308(9) 0.0542 1.0000 Uani . . . . . . .
C26 C 1.2007(2) 0.9366(3) 0.56227(8) 0.0494 1.0000 Uani . . . . . . .
F27 F 0.38975(11) 0.06672(14) 0.34425(4) 0.0430 1.0000 Uani . . . . . . .
B28 B 0.2866(2) 0.1077(2) 0.29831(8) 0.0281 1.0000 Uani . . . . . . .
F29 F 0.19519(10) -0.02106(13) 0.28119(4) 0.0393 1.0000 Uani . . . . . . .
F30 F 0.21736(11) 0.24558(13) 0.30532(4) 0.0358 1.0000 Uani . . . . . . .
F31 F 0.34349(11) 0.14344(16) 0.26270(4) 0.0472 1.0000 Uani . . . . . . .
H41 H 1.4682 0.6816 0.6480 0.0385 1.0000 Uiso R . . . . . .
H51 H 1.3663 0.4360 0.5901 0.0421 1.0000 Uiso R . . . . . .
H61 H 1.1281 0.3819 0.5897 0.0355 1.0000 Uiso R . . . . . .
H71 H 1.3741 0.9007 0.6966 0.0294 1.0000 Uiso R . . . . . .
H72 H 1.2127 0.9028 0.6794 0.0295 1.0000 Uiso R . . . . . .
H93 H 1.4447 0.6959 0.8112 0.0448 1.0000 Uiso R . . . . . .
H91 H 1.5082 0.8213 0.7830 0.0458 1.0000 Uiso R . . . . . .
H92 H 1.4682 0.6417 0.7604 0.0450 1.0000 Uiso R . . . . . .
H102 H 1.2826 0.9041 0.8061 0.0523 1.0000 Uiso R . . . . . .
H103 H 1.3249 1.0253 0.7711 0.0526 1.0000 Uiso R . . . . . .
H101 H 1.1736 0.9609 0.7537 0.0521 1.0000 Uiso R . . . . . .
H151 H 0.7831 0.1180 0.6190 0.0323 1.0000 Uiso R . . . . . .
H171 H 0.5707 0.5119 0.5479 0.0331 1.0000 Uiso R . . . . . .
H192 H 0.6742 0.7859 0.5785 0.0493 1.0000 Uiso R . . . . . .
H191 H 0.8321 0.8043 0.5997 0.0478 1.0000 Uiso R . . . . . .
H193 H 0.7553 0.7592 0.5434 0.0484 1.0000 Uiso R . . . . . .
H202 H 0.4507 0.2549 0.5371 0.0562 1.0000 Uiso R . . . . . .
H201 H 0.5106 0.1358 0.5811 0.0563 1.0000 Uiso R . . . . . .
H203 H 0.5464 0.1168 0.5328 0.0564 1.0000 Uiso R . . . . . .
H213 H 1.0016 0.1640 0.6899 0.0555 1.0000 Uiso R . . . . . .
H212 H 1.0903 0.3105 0.6911 0.0560 1.0000 Uiso R . . . . . .
H211 H 1.0676 0.1829 0.6514 0.0568 1.0000 Uiso R . . . . . .
H221 H 1.0086 0.9348 0.5688 0.0520 1.0000 Uiso R . . . . . .
H231 H 0.9515 0.6898 0.5080 0.0499 1.0000 Uiso R . . . . . .
H241 H 1.1561 0.6363 0.4839 0.0602 1.0000 Uiso R . . . . . .
H261 H 1.2487 1.0245 0.5846 0.0584 1.0000 Uiso R . . . . . .
H81 H 1.2469 0.7146 0.7452 0.0350 1.0000 Uiso R . . . . . .
H121 H 0.9544 0.7316 0.6876 0.0426 1.0000 Uiso R . . . . . .
H251 H 1.3420 0.8417 0.5325 0.0693 1.0000 Uiso R . . . . . .

loop_
_atom_site_aniso_label
_atom_site_aniso_U_11
_atom_site_aniso_U_22
_atom_site_aniso_U_33
_atom_site_aniso_U_23
_atom_site_aniso_U_13
_atom_site_aniso_U_12
Fe1 0.03285(15) 0.03344(16) 0.02197(14) -0.00100(11) 0.01270(11) -0.00434(11)
C2 0.0264(8) 0.0224(8) 0.0194(8) 0.0014(7) 0.0068(7) -0.0009(7)
C3 0.0242(8) 0.0272(9) 0.0198(8) 0.0001(7) 0.0075(7) -0.0021(7)
C4 0.0270(9) 0.0377(10) 0.0322(10) -0.0001(8) 0.0131(8) -0.0018(8)
C5 0.0353(10) 0.0371(11) 0.0350(10) -0.0063(9) 0.0179(9) 0.0033(8)
C6 0.0341(10) 0.0276(9) 0.0266(9) -0.0038(7) 0.0113(8) -0.0018(8)
C7 0.0282(9) 0.0260(9) 0.0227(8) 0.0002(7) 0.0088(7) -0.0045(7)
N8 0.0271(7) 0.0219(7) 0.0225(7) -0.0018(6) 0.0091(6) -0.0048(6)
C9 0.0278(9) 0.0365(10) 0.0283(9) 0.0044(8) 0.0070(8) 0.0002(8)
C10 0.0432(11) 0.0325(10) 0.0325(10) -0.0068(8) 0.0176(9) 0.0000(9)
B11 0.0281(10) 0.0233(10) 0.0188(9) 0.0044(8) 0.0066(8) 0.0012(8)
O12 0.0235(6) 0.0336(7) 0.0293(6) -0.0073(5) 0.0108(5) -0.0025(5)
C13 0.0248(8) 0.0264(9) 0.0194(8) -0.0016(7) 0.0090(7) -0.0003(7)
C14 0.0240(8) 0.0276(9) 0.0232(8) -0.0001(7) 0.0086(7) -0.0010(7)
C15 0.0321(9) 0.0249(9) 0.0265(9) -0.0011(7) 0.0112(8) -0.0033(7)
C16 0.0267(8) 0.0356(10) 0.0233(9) -0.0072(8) 0.0102(7) -0.0071(8)
C17 0.0248(9) 0.0378(10) 0.0211(8) -0.0013(8) 0.0043(7) 0.0014(8)
C18 0.0267(9) 0.0268(9) 0.0214(8) -0.0021(7) 0.0080(7) -0.0007(7)
C19 0.0335(10) 0.0319(10) 0.0295(10) 0.0039(8) 0.0049(8) 0.0016(8)
C20 0.0320(10) 0.0437(11) 0.0348(10) -0.0080(9) 0.0084(8) -0.0096(9)
C21 0.0311(10) 0.0302(10) 0.0447(12) 0.0095(9) 0.0058(9) -0.0003(8)
C22 0.0584(13) 0.0424(12) 0.0317(11) 0.0135(10) 0.0182(10) 0.0094(10)
C23 0.0480(12) 0.0510(13) 0.0242(10) 0.0086(9) 0.0066(9) -0.0037(10)
C24 0.0668(15) 0.0587(15) 0.0234(10) 0.0013(10) 0.0220(10) -0.0027(12)
C25 0.0611(15) 0.0675(16) 0.0428(12) 0.0133(12) 0.0295(12) -0.0111(12)
C26 0.0674(15) 0.0392(12) 0.0380(12) 0.0077(10) 0.0156(11) -0.0124(11)
F27 0.0415(6) 0.0426(7) 0.0365(6) 0.0014(5) 0.0050(5) 0.0018(5)
B28 0.0275(10) 0.0268(11) 0.0328(11) -0.0008(9) 0.0143(9) -0.0008(8)
F29 0.0348(6) 0.0308(6) 0.0521(7) -0.0120(5) 0.0160(5) -0.0069(5)
F30 0.0393(6) 0.0260(5) 0.0490(7) -0.0032(5) 0.0244(5) -0.0001(5)
F31 0.0444(7) 0.0628(8) 0.0474(7) 0.0089(6) 0.0323(6) 0.0057(6)

loop_
_atom_type_symbol
_atom_type_scat_dispersion_real
_atom_type_scat_dispersion_imag
_atom_type_scat_Cromer_Mann_a1
_atom_type_scat_Cromer_Mann_b1
_atom_type_scat_Cromer_Mann_a2
_atom_type_scat_Cromer_Mann_b2
_atom_type_scat_Cromer_Mann_a3
_atom_type_scat_Cromer_Mann_b3
_atom_type_scat_Cromer_Mann_a4
_atom_type_scat_Cromer_Mann_b4
_atom_type_scat_Cromer_Mann_c
_atom_type_scat_source
C 0.0033 0.0016 2.3100 20.8439 1.0200 10.2075 1.5886 0.5687 0.8650 51.6512 0.2156 'International Tables Vol C 4.2.6.8 and 6.1.1.4'
H 0.0000 0.0000 0.4930 10.5109 0.3229 26.1257 0.1402 3.1424 0.0408 57.7998 0.0030 'International Tables Vol C 4.2.6.8 and 6.1.1.4'
B 0.0013 0.0007 2.0545 23.2185 1.3326 1.0210 1.0979 60.3498 0.7068 0.1403 -0.1932 'International Tables Vol C 4.2.6.8 and 6.1.1.4'
F 0.0171 0.0103 3.5392 10.2825 2.6412 4.2944 1.5170 0.2615 1.0243 26.1476 0.2776 'International Tables Vol C 4.2.6.8 and 6.1.1.4'
Fe 0.3463 0.8444 11.7695 4.7611 7.3573 0.3072 3.5222 15.3535 2.3045 76.8805 1.0369 'International Tables Vol C 4.2.6.8 and 6.1.1.4'
N 0.0061 0.0033 12.2126 0.0057 3.1322 9.8933 2.0125 28.9975 1.1663 0.5826 -11.5290 'International Tables Vol C 4.2.6.8 and 6.1.1.4'
O 0.0106 0.0060 3.0485 13.2771 2.2868 5.7011 1.5463 0.3239 0.8670 32.9089 0.2508 'International Tables Vol C 4.2.6.8 and 6.1.1.4'

loop_
_geom_angle_atom_site_label_1
_geom_angle_site_symmetry_1
_geom_angle_atom_site_label_2
_geom_angle_site_symmetry_2
_geom_angle_atom_site_label_3
_geom_angle_site_symmetry_3
_geom_angle
_geom_angle_publ_flag
C2 . Fe1 . C3 . 41.65(6) yes
C2 . Fe1 . C4 . 69.40(7) yes
C3 . Fe1 . C4 . 40.93(7) yes
C2 . Fe1 . C5 . 68.95(7) yes
C3 . Fe1 . C5 . 68.56(7) yes
C4 . Fe1 . C5 . 40.39(7) yes
C2 . Fe1 . C6 . 40.90(7) yes
C3 . Fe1 . C6 . 68.78(7) yes
C4 . Fe1 . C6 . 68.23(7) yes
C5 . Fe1 . C6 . 40.46(7) yes
C2 . Fe1 . C22 . 110.75(7) yes
C3 . Fe1 . C22 . 115.13(8) yes
C4 . Fe1 . C22 . 145.04(8) yes
C5 . Fe1 . C22 . 174.48(8) yes
C6 . Fe1 . C22 . 135.88(8) yes
C2 . Fe1 . C23 . 115.98(8) yes
C3 . Fe1 . C23 . 146.88(8) yes
C4 . Fe1 . C23 . 172.10(8) yes
C5 . Fe1 . C23 . 134.48(8) yes
C6 . Fe1 . C23 . 111.58(8) yes
C2 . Fe1 . C24 . 146.19(8) yes
C3 . Fe1 . C24 . 171.52(8) yes
C4 . Fe1 . C24 . 132.34(8) yes
C5 . Fe1 . C24 . 109.40(9) yes
C6 . Fe1 . C24 . 115.42(8) yes
C2 . Fe1 . C25 . 173.06(8) yes
C3 . Fe1 . C25 . 132.19(8) yes
C4 . Fe1 . C25 . 107.75(9) yes
C5 . Fe1 . C25 . 113.30(9) yes
C6 . Fe1 . C25 . 144.75(9) yes
C2 . Fe1 . C26 . 134.10(8) yes
C3 . Fe1 . C26 . 108.73(8) yes
C4 . Fe1 . C26 . 113.34(8) yes
C5 . Fe1 . C26 . 143.89(9) yes
C6 . Fe1 . C26 . 174.56(8) yes
C22 . Fe1 . C23 . 40.31(8) yes
C22 . Fe1 . C24 . 67.59(9) yes
C23 . Fe1 . C24 . 40.07(9) yes
C22 . Fe1 . C25 . 67.68(9) yes
C23 . Fe1 . C25 . 67.57(9) yes
C24 . Fe1 . C25 . 40.24(9) yes
C22 . Fe1 . C26 . 40.14(9) yes
C23 . Fe1 . C26 . 67.64(9) yes
C24 . Fe1 . C26 . 67.74(9) yes
C25 . Fe1 . C26 . 40.45(9) yes
Fe1 . C2 . C3 . 68.07(9) yes
Fe1 . C2 . C6 . 69.12(10) yes
C3 . C2 . C6 . 105.71(14) yes
Fe1 . C2 . B11 . 123.53(11) yes
C3 . C2 . B11 . 127.01(15) yes
C6 . C2 . B11 . 127.10(15) yes
C2 . C3 . Fe1 . 70.28(9) yes
C2 . C3 . C4 . 108.68(15) yes
Fe1 . C3 . C4 . 70.43(10) yes
C2 . C3 . C7 . 125.23(15) yes
Fe1 . C3 . C7 . 121.95(12) yes
C4 . C3 . C7 . 125.96(15) yes
C3 . C4 . Fe1 . 68.64(10) yes
C3 . C4 . C5 . 107.91(15) yes
Fe1 . C4 . C5 . 69.94(10) yes
C3 . C4 . H41 . 125.7 no
Fe1 . C4 . H41 . 123.6 no
C5 . C4 . H41 . 126.3 no
C4 . C5 . Fe1 . 69.67(11) yes
C4 . C5 . C6 . 108.28(16) yes
Fe1 . C5 . C6 . 69.44(10) yes
C4 . C5 . H51 . 125.9 no
Fe1 . C5 . H51 . 124.4 no
C6 . C5 . H51 . 125.8 no
C2 . C6 . C5 . 109.41(15) yes
C2 . C6 . Fe1 . 69.97(10) yes
C5 . C6 . Fe1 . 70.10(11) yes
C2 . C6 . H61 . 125.0 no
C5 . C6 . H61 . 125.6 no
Fe1 . C6 . H61 . 124.7 no
C3 . C7 . N8 . 112.39(13) yes
C3 . C7 . H71 . 111.7 no
N8 . C7 . H71 . 107.0 no
C3 . C7 . H72 . 110.2 no
N8 . C7 . H72 . 106.4 no
H71 . C7 . H72 . 108.9 no
C7 . N8 . C9 . 111.96(13) yes
C7 . N8 . C10 . 111.08(13) yes
C9 . N8 . C10 . 111.12(14) yes
C7 . N8 . H81 . 107.7 no
C9 . N8 . H81 . 108.4 no
C10 . N8 . H81 . 106.3 no
N8 . C9 . H93 . 108.1 no
N8 . C9 . H91 . 107.2 no
H93 . C9 . H91 . 111.1 no
N8 . C9 . H92 . 108.6 no
H93 . C9 . H92 . 111.5 no
H91 . C9 . H92 . 110.1 no
N8 . C10 . H102 . 107.9 no
N8 . C10 . H103 . 107.6 no
H102 . C10 . H103 . 112.2 no
N8 . C10 . H101 . 108.9 no
H102 . C10 . H101 . 110.5 no
H103 . C10 . H101 . 109.7 no
C2 . B11 . O12 . 115.11(15) yes
C2 . B11 . C13 . 124.03(15) yes
O12 . B11 . C13 . 120.85(15) yes
B11 . O12 . H121 . 113.9 no
B11 . C13 . C14 . 120.73(14) yes
B11 . C13 . C18 . 120.94(15) yes
C14 . C13 . C18 . 118.27(15) yes
C13 . C14 . C15 . 119.89(15) yes
C13 . C14 . C21 . 122.08(15) yes
C15 . C14 . C21 . 117.97(16) yes
C14 . C15 . C16 . 121.84(16) yes
C14 . C15 . H151 . 118.1 no
C16 . C15 . H151 . 120.0 no
C15 . C16 . C17 . 118.08(16) yes
C15 . C16 . C20 . 119.98(17) yes
C17 . C16 . C20 . 121.94(17) yes
C16 . C17 . C18 . 121.94(16) yes
C16 . C17 . H171 . 118.6 no
C18 . C17 . H171 . 119.5 no
C13 . C18 . C17 . 119.99(16) yes
C13 . C18 . C19 . 121.85(15) yes
C17 . C18 . C19 . 118.16(15) yes
C18 . C19 . H192 . 109.8 no
C18 . C19 . H191 . 112.3 no
H192 . C19 . H191 . 107.7 no
C18 . C19 . H193 . 111.4 no
H192 . C19 . H193 . 107.7 no
H191 . C19 . H193 . 107.7 no
C16 . C20 . H202 . 112.2 no
C16 . C20 . H201 . 110.6 no
H202 . C20 . H201 . 104.8 no
C16 . C20 . H203 . 109.3 no
H202 . C20 . H203 . 109.3 no
H201 . C20 . H203 . 110.5 no
C14 . C21 . H213 . 112.4 no
C14 . C21 . H212 . 115.0 no
H213 . C21 . H212 . 110.6 no
C14 . C21 . H211 . 108.7 no
H213 . C21 . H211 . 106.8 no
H212 . C21 . H211 . 102.6 no
Fe1 . C22 . C23 . 70.03(12) yes
Fe1 . C22 . C26 . 69.86(12) yes
C23 . C22 . C26 . 108.1(2) yes
Fe1 . C22 . H221 . 126.4 no
C23 . C22 . H221 . 127.1 no
C26 . C22 . H221 . 124.7 no
C22 . C23 . Fe1 . 69.65(11) yes
C22 . C23 . C24 . 108.02(19) yes
Fe1 . C23 . C24 . 70.02(12) yes
C22 . C23 . H231 . 126.3 no
Fe1 . C23 . H231 . 124.1 no
C24 . C23 . H231 . 125.6 no
C23 . C24 . Fe1 . 69.91(11) yes
C23 . C24 . C25 . 108.1(2) yes
Fe1 . C24 . C25 . 69.72(12) yes
C23 . C24 . H241 . 125.8 no
Fe1 . C24 . H241 . 126.1 no
C25 . C24 . H241 . 126.1 no
C24 . C25 . Fe1 . 70.04(12) yes
C24 . C25 . C26 . 107.8(2) yes
Fe1 . C25 . C26 . 69.62(12) yes
C24 . C25 . H251 . 127.0 no
Fe1 . C25 . H251 . 124.4 no
C26 . C25 . H251 . 125.2 no
C25 . C26 . C22 . 108.0(2) yes
C25 . C26 . Fe1 . 69.93(13) yes
C22 . C26 . Fe1 . 70.00(12) yes
C25 . C26 . H261 . 126.6 no
C22 . C26 . H261 . 125.4 no
Fe1 . C26 . H261 . 124.7 no
F27 . B28 . F29 . 110.01(15) yes
F27 . B28 . F30 . 109.28(15) yes
F29 . B28 . F30 . 109.26(14) yes
F27 . B28 . F31 . 109.31(15) yes
F29 . B28 . F31 . 109.93(16) yes
F30 . B28 . F31 . 109.02(15) yes

loop_
_geom_bond_atom_site_label_1
_geom_bond_site_symmetry_1
_geom_bond_atom_site_label_2
_geom_bond_site_symmetry_2
_geom_bond_distance
_geom_bond_publ_flag
Fe1 . C2 . 2.0556(16) yes
Fe1 . C3 . 2.0257(16) yes
Fe1 . C4 . 2.0494(18) yes
Fe1 . C5 . 2.0529(19) yes
Fe1 . C6 . 2.0443(18) yes
Fe1 . C22 . 2.047(2) yes
Fe1 . C23 . 2.052(2) yes
Fe1 . C24 . 2.0536(19) yes
Fe1 . C25 . 2.049(2) yes
Fe1 . C26 . 2.045(2) yes
C2 . C3 . 1.451(2) yes
C2 . C6 . 1.433(2) yes
C2 . B11 . 1.550(3) yes
C3 . C4 . 1.425(2) yes
C3 . C7 . 1.492(2) yes
C4 . C5 . 1.416(3) yes
C4 . H41 . 0.972 no
C5 . C6 . 1.417(3) yes
C5 . H51 . 0.964 no
C6 . H61 . 0.969 no
C7 . N8 . 1.510(2) yes
C7 . H71 . 0.978 no
C7 . H72 . 0.970 no
N8 . C9 . 1.483(2) yes
N8 . C10 . 1.488(2) yes
N8 . H81 . 0.885 no
C9 . H93 . 0.965 no
C9 . H91 . 0.963 no
C9 . H92 . 0.979 no
C10 . H102 . 0.941 no
C10 . H103 . 0.959 no
C10 . H101 . 0.965 no
B11 . O12 . 1.364(2) yes
B11 . C13 . 1.583(2) yes
O12 . H121 . 0.797 no
C13 . C14 . 1.412(2) yes
C13 . C18 . 1.408(2) yes
C14 . C15 . 1.394(2) yes
C14 . C21 . 1.506(2) yes
C15 . C16 . 1.390(2) yes
C15 . H151 . 0.934 no
C16 . C17 . 1.380(3) yes
C16 . C20 . 1.509(2) yes
C17 . C18 . 1.397(2) yes
C17 . H171 . 0.941 no
C18 . C19 . 1.511(2) yes
C19 . H192 . 0.969 no
C19 . H191 . 0.951 no
C19 . H193 . 0.949 no
C20 . H202 . 0.961 no
C20 . H201 . 0.953 no
C20 . H203 . 0.937 no
C21 . H213 . 0.906 no
C21 . H212 . 0.933 no
C21 . H211 . 0.966 no
C22 . C23 . 1.413(3) yes
C22 . C26 . 1.404(3) yes
C22 . H221 . 0.955 no
C23 . C24 . 1.407(3) yes
C23 . H231 . 0.961 no
C24 . C25 . 1.411(3) yes
C24 . H241 . 0.966 no
C25 . C26 . 1.416(3) yes
C25 . H251 . 0.951 no
C26 . H261 . 0.965 no
F27 . B28 . 1.386(2) yes
B28 . F29 . 1.385(2) yes
B28 . F30 . 1.396(2) yes
B28 . F31 . 1.382(2) yes

loop_
_geom_hbond_atom_site_label_D
_geom_hbond_site_symmetry_D
_geom_hbond_atom_site_label_H
_geom_hbond_site_symmetry_H
_geom_hbond_atom_site_label_A
_geom_hbond_site_symmetry_A
_geom_hbond_angle_DHA
_geom_hbond_distance_DH
_geom_hbond_distance_HA
_geom_hbond_distance_DA
_geom_hbond_publ_flag
C19 . H191 . O12 . 130 0.95 2.58 3.275(3) yes
N8 . H81 . O12 . 122 0.88 2.33 2.890(3) yes
